data_7707045
loop_
_publ_author_name
'Kobayashi, Daiya'
'Hamakawa, Akira'
'Yamaguchi, Yuki'
'Takahashi, Toshiaki'
'Yanagita, Mitsuhiro'
'Arai, Shigebumi'
'Minoura, Mao'

_publ_section_title
;
 Broadened bioactivity and enhanced durability of two structurally
 distinct metal-organic frameworks containing Zn<sup>2+</sup> ions and
 thiabendazole.
;
_journal_issue 21
_journal_name_full 'Dalton transactions (Cambridge, England : 2003)'
_journal_page_first 7176
_journal_page_last 7180
_journal_paper_doi 10.1039/d1dt00733e
_journal_volume 50
_journal_year 2021
_chemical_formula_sum 'C30 H18 Cl N9 S3 Zn2'
_chemical_formula_weight 766.90
_space_group_crystal_system trigonal
_space_group_IT_number 146
_space_group_name_Hall 'R 3'
_space_group_name_H-M_alt 'R 3 :H'
_atom_sites_solution_hydrogens geom
_atom_sites_solution_primary direct
_atom_sites_solution_secondary difmap
_audit_creation_method SHELXL-2014/7
_audit_update_record
;
2020-12-22 deposited with the CCDC.	2021-03-22 downloaded from the CCDC.
;
_cell_angle_alpha 90
_cell_angle_beta 90
_cell_angle_gamma 120
_cell_formula_units_Z 3
_cell_length_a 10.3859(8)
_cell_length_b 10.3859(8)
_cell_length_c 24.7964(19)
_cell_measurement_reflns_used 9966
_cell_measurement_temperature 100(2)
_cell_measurement_theta_max 15.55
_cell_measurement_theta_min 2.27
_cell_volume 2316.4(3)
_computing_cell_refinement 'Bruker SAINT'
_computing_data_collection 'APEX3 with Henkan-kun-R'
_computing_data_reduction 'Bruker SAINT'
_computing_molecular_graphics 'Bruker SHELXTL'
_computing_publication_material 'Bruker SHELXTL'
_computing_structure_refinement 'SHELXL-2014/7 (Sheldrick, 2014)'
_computing_structure_solution 'SHELXT-2014 (Sheldrick 2014)'
_diffrn_ambient_temperature 100(2)
_diffrn_measured_fraction_theta_full 1.000
_diffrn_measured_fraction_theta_max 1.000
_diffrn_measurement_device_type 'Dectris Pilatus CdTe1M'
_diffrn_measurement_method 'Phi scan'
_diffrn_radiation_type synchrotron
_diffrn_radiation_wavelength 0.4118
_diffrn_reflns_av_R_equivalents 0.0364
_diffrn_reflns_av_unetI/netI 0.0219
_diffrn_reflns_Laue_measured_fraction_full 1.000
_diffrn_reflns_Laue_measured_fraction_max 1.000
_diffrn_reflns_limit_h_max 13
_diffrn_reflns_limit_h_min -13
_diffrn_reflns_limit_k_max 13
_diffrn_reflns_limit_k_min -13
_diffrn_reflns_limit_l_max 32
_diffrn_reflns_limit_l_min -32
_diffrn_reflns_number 18080
_diffrn_reflns_point_group_measured_fraction_full 0.999
_diffrn_reflns_point_group_measured_fraction_max 1.000
_diffrn_reflns_theta_full 14.305
_diffrn_reflns_theta_max 15.551
_diffrn_reflns_theta_min 1.395
_diffrn_source 'BL02B1 SPring-8'
_exptl_absorpt_coefficient_mu 0.425
_exptl_absorpt_correction_T_max 0.7439
_exptl_absorpt_correction_T_min 0.5645
_exptl_absorpt_correction_type empirical
_exptl_absorpt_process_details SADABS
_exptl_crystal_colour 'pale yellow'
_exptl_crystal_density_diffrn 1.649
_exptl_crystal_description plate
_exptl_crystal_F_000 1158
_exptl_crystal_size_max 0.010
_exptl_crystal_size_mid 0.010
_exptl_crystal_size_min 0.010
_refine_diff_density_max 0.187
_refine_diff_density_min -0.194
_refine_diff_density_rms 0.047
_refine_ls_abs_structure_details
;
 Flack x determined using 1193 quotients [(I+)-(I-)]/[(I+)+(I-)]
 (Parsons, Flack and Wagner, Acta Cryst. B69 (2013) 249-259).
;
_refine_ls_abs_structure_Flack 0.006(7)
_refine_ls_extinction_coef 0.0155(9)
_refine_ls_extinction_expression Fc^*^=kFc[1+0.001xFc^2^\l^3^/sin(2\q)]^-1/4^
_refine_ls_extinction_method 'SHELXL-2014/7 (Sheldrick 2014'
_refine_ls_goodness_of_fit_ref 1.087
_refine_ls_hydrogen_treatment constr
_refine_ls_matrix_type full
_refine_ls_number_parameters 137
_refine_ls_number_reflns 2399
_refine_ls_number_restraints 1
_refine_ls_restrained_S_all 1.087
_refine_ls_R_factor_all 0.0143
_refine_ls_R_factor_gt 0.0143
_refine_ls_shift/su_max 0.001
_refine_ls_shift/su_mean 0.000
_refine_ls_structure_factor_coef Fsqd
_refine_ls_weighting_details 'w=1/[\s^2^(Fo^2^)+(0.0169P)^2^+1.0048P] where P=(Fo^2^+2Fc^2^)/3'
_refine_ls_weighting_scheme calc
_refine_ls_wR_factor_gt 0.0369
_refine_ls_wR_factor_ref 0.0369
_reflns_Friedel_coverage 0.999
_reflns_Friedel_fraction_full 0.999
_reflns_Friedel_fraction_max 0.999
_reflns_number_gt 2399
_reflns_number_total 2399
_reflns_threshold_expression 'I > 2\s(I)'
_cod_data_source_file d1dt00733e2.cif
_cod_data_source_block 55_DK01_0m
_cod_depositor_comments 'Adding full bibliography for 7707045--7707046.cif.'
_cod_original_cell_volume 2316.4(4)
_cod_database_code 7707045
_shelx_shelxl_version_number 2014/7
_shelx_space_group_comment
;
The symmetry employed for this shelxl refinement is uniquely defined
by the following loop, which should always be used as a source of
symmetry information in preference to the above space-group names.
They are only intended as comments.
;
_shelx_estimated_absorpt_t_min 0.996
_shelx_estimated_absorpt_t_max 0.996

loop_
_space_group_symop_operation_xyz
'x, y, z'
'-y, x-y, z'
'-x+y, -x, z'
'x+2/3, y+1/3, z+1/3'
'-y+2/3, x-y+1/3, z+1/3'
'-x+y+2/3, -x+1/3, z+1/3'
'x+1/3, y+2/3, z+2/3'
'-y+1/3, x-y+2/3, z+2/3'
'-x+y+1/3, -x+2/3, z+2/3'

loop_
_atom_site_label
_atom_site_type_symbol
_atom_site_fract_x
_atom_site_fract_y
_atom_site_fract_z
_atom_site_U_iso_or_equiv
_atom_site_adp_type
_atom_site_occupancy
_atom_site_site_symmetry_order
_atom_site_calc_flag
_atom_site_refinement_flags_posn
_atom_site_refinement_flags_adp
_atom_site_refinement_flags_occupancy
_atom_site_disorder_assembly
_atom_site_disorder_group
Zn1 Zn 0.3333 0.6667 0.52342(2) 0.01312(10) Uani 1 3 d S T P . .
N1 N 0.30168(18) 0.47743(18) 0.57695(7) 0.0173(3) Uani 1 1 d . . . . .
C1 C 0.2036(2) 0.3961(2) 0.61309(8) 0.0206(4) Uani 1 1 d . . . . .
H1A H 0.1451 0.4283 0.6320 0.025 Uiso 1 1 calc R U . . .
S1 S 0.18875(6) 0.22693(6) 0.62376(2) 0.02566(13) Uani 1 1 d . . . . .
C2 C 0.3240(2) 0.2673(2) 0.57668(9) 0.0221(4) Uani 1 1 d . . . . .
H2A H 0.3602 0.2030 0.5664 0.027 Uiso 1 1 calc R U . . .
C3 C 0.3721(2) 0.4055(2) 0.55619(8) 0.0151(3) Uani 1 1 d . . . . .
C4 C 0.4792(2) 0.4865(2) 0.51330(7) 0.0129(3) Uani 1 1 d . . . . .
N2 N 0.46871(18) 0.59544(18) 0.48903(6) 0.0149(3) Uani 1 1 d . . . . .
C5 C 0.5761(2) 0.6462(2) 0.44964(7) 0.0148(3) Uani 1 1 d . . . . .
C6 C 0.6158(2) 0.7583(2) 0.41113(9) 0.0213(4) Uani 1 1 d . . . . .
H6A H 0.5678 0.8156 0.4095 0.026 Uiso 1 1 calc R U . . .
C7 C 0.7276(2) 0.7821(2) 0.37559(8) 0.0217(4) Uani 1 1 d . . . . .
H7A H 0.7572 0.8575 0.3490 0.026 Uiso 1 1 calc R U . . .
C8 C 0.7986(2) 0.6977(2) 0.37775(8) 0.0191(4) Uani 1 1 d . . . . .
H8A H 0.8750 0.7171 0.3525 0.023 Uiso 1 1 calc R U . . .
C9 C 0.7606(2) 0.5870(2) 0.41559(8) 0.0172(4) Uani 1 1 d . . . . .
H9A H 0.8086 0.5296 0.4166 0.021 Uiso 1 1 calc R U . . .
C10 C 0.6491(2) 0.5629(2) 0.45222(7) 0.0144(3) Uani 1 1 d . . . . .
N3 N 0.58595(17) 0.46120(17) 0.49409(6) 0.0135(3) Uani 1 1 d . . . . .
Zn2 Zn 0.6667 0.3333 0.52127(2) 0.01051(9) Uani 1 3 d S T P . .
Cl1 Cl 0.6667 0.3333 0.61116(3) 0.01816(16) Uani 1 3 d S T P . .

loop_
_atom_site_aniso_label
_atom_site_aniso_U_11
_atom_site_aniso_U_22
_atom_site_aniso_U_33
_atom_site_aniso_U_23
_atom_site_aniso_U_13
_atom_site_aniso_U_12
Zn1 0.01154(12) 0.01154(12) 0.01628(18) 0.000 0.000 0.00577(6)
N1 0.0160(7) 0.0171(7) 0.0185(7) 0.0021(6) 0.0023(6) 0.0081(6)
C1 0.0184(9) 0.0219(10) 0.0210(10) 0.0050(8) 0.0049(8) 0.0096(8)
S1 0.0212(2) 0.0250(3) 0.0317(3) 0.0159(2) 0.0120(2) 0.0122(2)
C2 0.0188(9) 0.0210(10) 0.0291(10) 0.0097(8) 0.0090(8) 0.0118(8)
C3 0.0120(8) 0.0141(8) 0.0177(8) 0.0028(7) 0.0006(6) 0.0054(7)
C4 0.0116(9) 0.0116(8) 0.0150(9) 0.0014(7) 0.0005(6) 0.0054(7)
N2 0.0145(7) 0.0139(7) 0.0167(7) 0.0035(6) 0.0021(6) 0.0073(6)
C5 0.0135(8) 0.0138(8) 0.0165(8) 0.0018(6) 0.0019(6) 0.0063(7)
C6 0.0249(10) 0.0199(9) 0.0226(9) 0.0078(8) 0.0052(8) 0.0140(8)
C7 0.0248(10) 0.0186(9) 0.0202(9) 0.0079(7) 0.0062(8) 0.0099(8)
C8 0.0168(9) 0.0211(9) 0.0168(9) 0.0031(7) 0.0041(7) 0.0076(8)
C9 0.0163(9) 0.0197(9) 0.0175(8) 0.0026(7) 0.0021(7) 0.0105(7)
C10 0.0139(8) 0.0137(8) 0.0146(8) 0.0010(6) -0.0008(6) 0.0062(7)
N3 0.0131(7) 0.0139(7) 0.0140(7) 0.0028(6) 0.0026(6) 0.0071(6)
Zn2 0.01029(12) 0.01029(12) 0.01096(16) 0.000 0.000 0.00515(6)
Cl1 0.0217(2) 0.0217(2) 0.0111(3) 0.000 0.000 0.01085(12)

loop_
_atom_type_symbol
_atom_type_description
_atom_type_scat_dispersion_real
_atom_type_scat_dispersion_imag
_atom_type_scat_source
C C -0.0001 0.0005 'International Tables Vol C Tables 4.2.6.8 and 6.1.1.4'
H H 0.0000 0.0000 'International Tables Vol C Tables 4.2.6.8 and 6.1.1.4'
N N 0.0004 0.0010 'International Tables Vol C Tables 4.2.6.8 and 6.1.1.4'
S S 0.0441 0.0406 'International Tables Vol C Tables 4.2.6.8 and 6.1.1.4'
Zn Zn 0.2594 0.5335 'International Tables Vol C Tables 4.2.6.8 and 6.1.1.4'
Cl Cl 0.0550 0.0526 'International Tables Vol C Tables 4.2.6.8 and 6.1.1.4'

loop_
_geom_angle_atom_site_label_1
_geom_angle_atom_site_label_2
_geom_angle_atom_site_label_3
_geom_angle
_geom_angle_site_symmetry_1
_geom_angle_site_symmetry_3
_geom_angle_publ_flag
N2 Zn1 N2 104.24(5) . 3_565 ?
N2 Zn1 N2 104.24(5) . 2_665 ?
N2 Zn1 N2 104.24(5) 3_565 2_665 ?
N2 Zn1 N1 76.13(6) . . ?
N2 Zn1 N1 90.03(6) 3_565 . ?
N2 Zn1 N1 164.99(6) 2_665 . ?
N2 Zn1 N1 164.98(6) . 3_565 ?
N2 Zn1 N1 76.13(6) 3_565 3_565 ?
N2 Zn1 N1 90.03(6) 2_665 3_565 ?
N1 Zn1 N1 88.88(6) . 3_565 ?
N2 Zn1 N1 90.03(6) . 2_665 ?
N2 Zn1 N1 164.99(6) 3_565 2_665 ?
N2 Zn1 N1 76.13(6) 2_665 2_665 ?
N1 Zn1 N1 88.88(6) . 2_665 ?
N1 Zn1 N1 88.87(6) 3_565 2_665 ?
C1 N1 C3 111.10(17) . . ?
C1 N1 Zn1 134.15(15) . . ?
C3 N1 Zn1 111.51(12) . . ?
N1 C1 S1 114.43(16) . . ?
N1 C1 H1A 122.8 . . ?
S1 C1 H1A 122.8 . . ?
C1 S1 C2 90.07(10) . . ?
C3 C2 S1 109.70(15) . . ?
C3 C2 H2A 125.2 . . ?
S1 C2 H2A 125.2 . . ?
C2 C3 N1 114.70(17) . . ?
C2 C3 C4 130.61(18) . . ?
N1 C3 C4 114.56(16) . . ?
N2 C4 N3 115.48(16) . . ?
N2 C4 C3 117.07(17) . . ?
N3 C4 C3 127.41(17) . . ?
C4 N2 C5 104.57(15) . . ?
C4 N2 Zn1 118.38(13) . . ?
C5 N2 Zn1 136.15(12) . . ?
N2 C5 C6 130.52(17) . . ?
N2 C5 C10 108.35(15) . . ?
C6 C5 C10 121.13(17) . . ?
C7 C6 C5 117.20(19) . . ?
C7 C6 H6A 121.4 . . ?
C5 C6 H6A 121.4 . . ?
C6 C7 C8 121.57(19) . . ?
C6 C7 H7A 119.2 . . ?
C8 C7 H7A 119.2 . . ?
C9 C8 C7 121.77(18) . . ?
C9 C8 H8A 119.1 . . ?
C7 C8 H8A 119.1 . . ?
C8 C9 C10 117.32(18) . . ?
C8 C9 H9A 121.3 . . ?
C10 C9 H9A 121.3 . . ?
N3 C10 C9 131.11(17) . . ?
N3 C10 C5 107.88(16) . . ?
C9 C10 C5 120.99(17) . . ?
C4 N3 C10 103.70(15) . . ?
C4 N3 Zn2 131.79(13) . . ?
C10 N3 Zn2 124.01(12) . . ?
N3 Zn2 N3 109.33(4) 2_655 3_665 ?
N3 Zn2 N3 109.33(4) 2_655 . ?
N3 Zn2 N3 109.33(4) 3_665 . ?
N3 Zn2 Cl1 109.61(4) 2_655 . ?
N3 Zn2 Cl1 109.61(4) 3_665 . ?
N3 Zn2 Cl1 109.61(4) . . ?

loop_
_geom_bond_atom_site_label_1
_geom_bond_atom_site_label_2
_geom_bond_distance
_geom_bond_site_symmetry_2
_geom_bond_publ_flag
Zn1 N2 2.0715(16) . ?
Zn1 N2 2.0715(16) 3_565 ?
Zn1 N2 2.0715(16) 2_665 ?
Zn1 N1 2.2554(17) . ?
Zn1 N1 2.2554(17) 3_565 ?
Zn1 N1 2.2554(17) 2_665 ?
N1 C1 1.302(3) . ?
N1 C3 1.380(3) . ?
C1 S1 1.706(2) . ?
C1 H1A 0.9500 . ?
S1 C2 1.710(2) . ?
C2 C3 1.360(3) . ?
C2 H2A 0.9500 . ?
C3 C4 1.463(3) . ?
C4 N2 1.333(2) . ?
C4 N3 1.348(2) . ?
N2 C5 1.374(2) . ?
C5 C6 1.399(3) . ?
C5 C10 1.408(3) . ?
C6 C7 1.378(3) . ?
C6 H6A 0.9500 . ?
C7 C8 1.401(3) . ?
C7 H7A 0.9500 . ?
C8 C9 1.379(3) . ?
C8 H8A 0.9500 . ?
C9 C10 1.393(3) . ?
C9 H9A 0.9500 . ?
C10 N3 1.390(2) . ?
N3 Zn2 2.0085(15) . ?
Zn2 N3 2.0085(16) 2_655 ?
Zn2 N3 2.0085(15) 3_665 ?
Zn2 Cl1 2.2288(8) . ?

loop_
_geom_torsion_atom_site_label_1
_geom_torsion_atom_site_label_2
_geom_torsion_atom_site_label_3
_geom_torsion_atom_site_label_4
_geom_torsion
_geom_torsion_site_symmetry_1
_geom_torsion_site_symmetry_2
_geom_torsion_site_symmetry_3
_geom_torsion_site_symmetry_4
_geom_torsion_publ_flag
C3 N1 C1 S1 -0.7(2) . . . . ?
Zn1 N1 C1 S1 156.59(12) . . . . ?
N1 C1 S1 C2 0.22(18) . . . . ?
C1 S1 C2 C3 0.30(18) . . . . ?
S1 C2 C3 N1 -0.7(2) . . . . ?
S1 C2 C3 C4 -176.25(17) . . . . ?
C1 N1 C3 C2 0.9(3) . . . . ?
Zn1 N1 C3 C2 -161.74(15) . . . . ?
C1 N1 C3 C4 177.17(17) . . . . ?
Zn1 N1 C3 C4 14.5(2) . . . . ?
C2 C3 C4 N2 157.6(2) . . . . ?
N1 C3 C4 N2 -17.9(2) . . . . ?
C2 C3 C4 N3 -20.3(3) . . . . ?
N1 C3 C4 N3 164.20(18) . . . . ?
N3 C4 N2 C5 0.9(2) . . . . ?
C3 C4 N2 C5 -177.25(16) . . . . ?
N3 C4 N2 Zn1 -169.94(12) . . . . ?
C3 C4 N2 Zn1 11.9(2) . . . . ?
C4 N2 C5 C6 179.2(2) . . . . ?
Zn1 N2 C5 C6 -12.4(3) . . . . ?
C4 N2 C5 C10 -0.2(2) . . . . ?
Zn1 N2 C5 C10 168.18(14) . . . . ?
N2 C5 C6 C7 -178.5(2) . . . . ?
C10 C5 C6 C7 0.8(3) . . . . ?
C5 C6 C7 C8 0.1(3) . . . . ?
C6 C7 C8 C9 -0.2(3) . . . . ?
C7 C8 C9 C10 -0.6(3) . . . . ?
C8 C9 C10 N3 179.42(19) . . . . ?
C8 C9 C10 C5 1.5(3) . . . . ?
N2 C5 C10 N3 -0.6(2) . . . . ?
C6 C5 C10 N3 179.98(18) . . . . ?
N2 C5 C10 C9 177.81(18) . . . . ?
C6 C5 C10 C9 -1.7(3) . . . . ?
N2 C4 N3 C10 -1.2(2) . . . . ?
C3 C4 N3 C10 176.69(17) . . . . ?
N2 C4 N3 Zn2 170.65(13) . . . . ?
C3 C4 N3 Zn2 -11.4(3) . . . . ?
C9 C10 N3 C4 -177.1(2) . . . . ?
C5 C10 N3 C4 1.03(19) . . . . ?
C9 C10 N3 Zn2 10.2(3) . . . . ?
C5 C10 N3 Zn2 -171.68(12) . . . . ?
